data_7225241
loop_
_publ_author_name
'Wojciechowski, Jonathan P.'
'Martin, Adam D.'
'Bhadbhade, Mohan'
'Webb, James E. A.'
'Thordarson, Pall'

_publ_section_title
;
 Halogen bonding influences perylene-core twists in non-core substituted
 perylene tetraesters
;
_journal_issue 24
_journal_name_full CrystEngComm
_journal_page_first 4513
_journal_paper_doi 10.1039/C6CE00929H
_journal_volume 18
_journal_year 2016
_chemical_formula_moiety '2(C16 H14 O4)'
_chemical_formula_sum 'C32 H28 O8'
_chemical_formula_weight 540.54
_space_group_crystal_system triclinic
_space_group_IT_number 2
_space_group_name_Hall '-P 1'
_space_group_name_H-M_alt 'P -1'
_symmetry_space_group_name_Hall '-P 1'
_symmetry_space_group_name_H-M 'P -1'
_atom_sites_solution_hydrogens geom
_audit_creation_date 2015-10-12
_audit_creation_method
;
Olex2 1.2
(compiled 2015.09.30 svn.r3233 for OlexSys, GUI svn.r5103)
;
_audit_update_record
;
2016-03-14 deposited with the CCDC.
2016-05-13 downloaded from the CCDC.
;
_cell_angle_alpha 107.50(3)
_cell_angle_beta 101.49(3)
_cell_angle_gamma 96.92(3)
_cell_formula_units_Z 2
_cell_length_a 7.5230(15)
_cell_length_b 11.901(2)
_cell_length_c 15.487(3)
_cell_measurement_temperature 100
_cell_volume 1271.5(5)
_computing_molecular_graphics 'Olex2 (Dolomanov et al., 2009)'
_computing_publication_material 'Olex2 (Dolomanov et al., 2009)'
_computing_structure_refinement 'ShelXL (Sheldrick, 2015)'
_diffrn_ambient_temperature 100
_diffrn_measured_fraction_theta_full 0.936
_diffrn_measured_fraction_theta_max 0.918
_diffrn_measurement_device_type 'Australian Synchrotron'
_diffrn_measurement_method '\w scans'
_diffrn_radiation_monochromator graphite
_diffrn_radiation_type MoK\a
_diffrn_radiation_wavelength 0.71073
_diffrn_reflns_av_R_equivalents 0.0328
_diffrn_reflns_av_unetI/netI 0.0243
_diffrn_reflns_Laue_measured_fraction_full 0.936
_diffrn_reflns_Laue_measured_fraction_max 0.918
_diffrn_reflns_limit_h_max 9
_diffrn_reflns_limit_h_min -9
_diffrn_reflns_limit_k_max 15
_diffrn_reflns_limit_k_min -15
_diffrn_reflns_limit_l_max 20
_diffrn_reflns_limit_l_min -20
_diffrn_reflns_number 21929
_diffrn_reflns_point_group_measured_fraction_full 0.936
_diffrn_reflns_point_group_measured_fraction_max 0.918
_diffrn_reflns_theta_full 25.000
_diffrn_reflns_theta_max 27.919
_diffrn_reflns_theta_min 1.829
_diffrn_standards_number 0
_exptl_absorpt_coefficient_mu 0.102
_exptl_absorpt_correction_type none
_exptl_crystal_colour 'orangish yellow'
_exptl_crystal_colour_modifier orangish
_exptl_crystal_colour_primary yellow
_exptl_crystal_density_diffrn 1.412
_exptl_crystal_description plate
_exptl_crystal_F_000 568
_exptl_crystal_size_max 0.025
_exptl_crystal_size_mid 0.025
_exptl_crystal_size_min 0.02
_refine_diff_density_max 0.536
_refine_diff_density_min -0.370
_refine_diff_density_rms 0.066
_refine_ls_extinction_method none
_refine_ls_goodness_of_fit_ref 1.038
_refine_ls_hydrogen_treatment constr
_refine_ls_matrix_type full
_refine_ls_number_parameters 365
_refine_ls_number_reflns 5588
_refine_ls_number_restraints 0
_refine_ls_restrained_S_all 1.038
_refine_ls_R_factor_all 0.0636
_refine_ls_R_factor_gt 0.0527
_refine_ls_shift/su_max 0.000
_refine_ls_shift/su_mean 0.000
_refine_ls_structure_factor_coef Fsqd
_refine_ls_weighting_details 'w=1/[\s^2^(Fo^2^)+(0.0773P)^2^+0.9270P] where P=(Fo^2^+2Fc^2^)/3'
_refine_ls_weighting_scheme calc
_refine_ls_wR_factor_gt 0.1349
_refine_ls_wR_factor_ref 0.1432
_reflns_Friedel_coverage 0.000
_reflns_number_gt 4630
_reflns_number_total 5588
_reflns_threshold_expression 'I > 2\s(I)'
_cod_data_source_file c6ce00929h2.cif
_cod_data_source_block jono_2a_a
_cod_depositor_comments 'Adding full bibliography for 7225240--7225243.cif.'
_cod_database_code 7225241
_shelx_space_group_comment
;
The symmetry employed for this shelxl refinement is uniquely defined
by the following loop, which should always be used as a source of
symmetry information in preference to the above space-group names.
They are only intended as comments.
;
_olex2_refinement_description
;
1. Fixed Uiso
 At 1.2 times of:
  All C(H) groups, All C(H,H) groups
 At 1.5 times of:
  All C(H,H,H) groups
2.a Secondary CH2 refined with riding coordinates:
 C12B(H12A,H12B), C15B(H15A,H15B), C12A(H12C,H12D), C15A(H15C,H15D)
2.b Aromatic/amide H refined with riding coordinates:
 C1B(H1B), C2B(H2B), C5B(H5B), C6B(H6B), C1A(H1A), C2A(H2A), C5A(H5A), C6A(H6A)
2.c Idealised Me refined as rotating group:
 C13B(H13A,H13B,H13C), C16B(H16A,H16B,H16C), C13A(H13D,H13E,H13F), C16A(H16D,
 H16E,H16F)
;
_shelx_shelxl_version_number 2014/7
_olex2_submission_special_instructions 'No special instructions were received'

loop_
_space_group_symop_operation_xyz
'x, y, z'
'-x, -y, -z'

loop_
_atom_site_label
_atom_site_type_symbol
_atom_site_fract_x
_atom_site_fract_y
_atom_site_fract_z
_atom_site_U_iso_or_equiv
_atom_site_adp_type
_atom_site_occupancy
_atom_site_site_symmetry_order
_atom_site_calc_flag
_atom_site_refinement_flags_posn
O1B O 0.7538(2) -0.04848(11) 0.38755(10) 0.0290(3) Uani 1 1 d .
O2B O 0.80506(19) 0.02450(11) 0.27424(9) 0.0251(3) Uani 1 1 d .
O3B O 0.4462(2) 0.10333(12) 0.17021(9) 0.0267(3) Uani 1 1 d .
O4B O 0.46089(17) 0.08703(11) 0.31373(9) 0.0209(3) Uani 1 1 d .
C1B C 1.0222(2) 0.30595(15) 0.56857(12) 0.0175(3) Uani 1 1 d .
H1B H 1.0877 0.3203 0.6312 0.021 Uiso 1 1 calc R
C2B C 0.9392(3) 0.18843(15) 0.51081(12) 0.0195(3) Uani 1 1 d .
H2B H 0.9570 0.1237 0.5334 0.023 Uiso 1 1 calc R
C3B C 0.8327(2) 0.16498(15) 0.42225(12) 0.0187(3) Uani 1 1 d .
C4B C 0.6644(2) 0.24700(15) 0.30413(11) 0.0172(3) Uani 1 1 d .
C5B C 0.6573(2) 0.34122(15) 0.27016(11) 0.0170(3) Uani 1 1 d .
H5B H 0.5757 0.3292 0.2114 0.020 Uiso 1 1 calc R
C6B C 0.7681(2) 0.45414(15) 0.32059(11) 0.0168(3) Uani 1 1 d .
H6B H 0.7648 0.5166 0.2942 0.020 Uiso 1 1 calc R
C7B C 0.8827(2) 0.47697(14) 0.40851(11) 0.0143(3) Uani 1 1 d .
C8B C 1.0102(2) 0.40174(14) 0.53571(11) 0.0152(3) Uani 1 1 d .
C9B C 0.8951(2) 0.38049(14) 0.44483(11) 0.0148(3) Uani 1 1 d .
C10B C 0.7946(2) 0.26217(14) 0.38928(11) 0.0150(3) Uani 1 1 d .
C11B C 0.7878(3) 0.03547(16) 0.36151(13) 0.0215(4) Uani 1 1 d .
C12B C 0.7676(3) -0.09715(17) 0.20812(15) 0.0314(5) Uani 1 1 d .
H12A H 0.6397 -0.1376 0.2005 0.038 Uiso 1 1 calc R
H12B H 0.8543 -0.1445 0.2305 0.038 Uiso 1 1 calc R
C13B C 0.7928(3) -0.0862(2) 0.11666(15) 0.0375(5) Uani 1 1 d .
H13A H 0.7644 -0.1662 0.0692 0.056 Uiso 1 1 calc GR
H13B H 0.9210 -0.0486 0.1247 0.056 Uiso 1 1 calc GR
H13C H 0.7094 -0.0366 0.0966 0.056 Uiso 1 1 calc GR
C14B C 0.5156(3) 0.13785(15) 0.25334(13) 0.0205(4) Uani 1 1 d .
C15B C 0.3115(3) -0.01705(17) 0.27279(14) 0.0275(4) Uani 1 1 d .
H15A H 0.3542 -0.0862 0.2343 0.033 Uiso 1 1 calc R
H15B H 0.2065 0.0007 0.2326 0.033 Uiso 1 1 calc R
C16B C 0.2537(3) -0.04510(17) 0.35311(15) 0.0291(4) Uani 1 1 d .
H16A H 0.1678 -0.1226 0.3294 0.044 Uiso 1 1 calc GR
H16B H 0.1925 0.0179 0.3842 0.044 Uiso 1 1 calc GR
H16C H 0.3630 -0.0489 0.3979 0.044 Uiso 1 1 calc GR
O1A O 0.19796(19) 0.38731(12) 0.10436(8) 0.0229(3) Uani 1 1 d .
O2A O -0.06115(18) 0.29206(12) 0.12377(8) 0.0217(3) Uani 1 1 d .
O3A O 0.27522(19) 0.67352(12) 0.16490(9) 0.0244(3) Uani 1 1 d .
O4A O 0.03005(17) 0.58095(11) 0.19773(8) 0.0184(3) Uani 1 1 d .
C1A C 0.2462(2) 0.29237(14) 0.37719(11) 0.0152(3) Uani 1 1 d .
H1A H 0.2213 0.2256 0.3974 0.018 Uiso 1 1 calc R
C2A C 0.1550(2) 0.28609(14) 0.28777(11) 0.0161(3) Uani 1 1 d .
H2A H 0.0712 0.2146 0.2478 0.019 Uiso 1 1 calc R
C3A C 0.1840(2) 0.38146(15) 0.25626(11) 0.0151(3) Uani 1 1 d .
C4A C 0.3261(2) 0.59848(15) 0.29281(11) 0.0162(3) Uani 1 1 d .
C5A C 0.4553(2) 0.69781(15) 0.35257(12) 0.0184(3) Uani 1 1 d .
H5A H 0.4789 0.7658 0.3335 0.022 Uiso 1 1 calc R
C6A C 0.5519(2) 0.70079(15) 0.44013(12) 0.0175(3) Uani 1 1 d .
H6A H 0.6378 0.7713 0.4801 0.021 Uiso 1 1 calc R
C7A C 0.5252(2) 0.60294(14) 0.47005(11) 0.0141(3) Uani 1 1 d .
C8A C 0.3722(2) 0.39372(14) 0.43728(11) 0.0133(3) Uani 1 1 d .
C9A C 0.3989(2) 0.49644(14) 0.40817(11) 0.0130(3) Uani 1 1 d .
C10A C 0.3003(2) 0.49216(14) 0.31738(11) 0.0138(3) Uani 1 1 d .
C11A C 0.1109(2) 0.35744(15) 0.15428(11) 0.0170(3) Uani 1 1 d .
C12A C -0.1409(3) 0.2516(2) 0.02331(12) 0.0316(5) Uani 1 1 d .
H12C H -0.0712 0.1945 -0.0095 0.038 Uiso 1 1 calc R
H12D H -0.1350 0.3209 0.0004 0.038 Uiso 1 1 calc R
C13A C -0.3366(4) 0.1920(2) 0.00489(16) 0.0442(6) Uani 1 1 d .
H13D H -0.3412 0.1248 0.0292 0.066 Uiso 1 1 calc GR
H13E H -0.3923 0.1618 -0.0626 0.066 Uiso 1 1 calc GR
H13F H -0.4053 0.2500 0.0360 0.066 Uiso 1 1 calc GR
C14A C 0.2123(2) 0.61905(15) 0.21018(11) 0.0181(3) Uani 1 1 d .
C15A C -0.0887(3) 0.59975(17) 0.11847(12) 0.0226(4) Uani 1 1 d .
H15C H -0.0692 0.5478 0.0592 0.027 Uiso 1 1 calc R
H15D H -0.0582 0.6845 0.1218 0.027 Uiso 1 1 calc R
C16A C -0.2867(3) 0.5693(2) 0.12169(14) 0.0300(4) Uani 1 1 d .
H16D H -0.3684 0.5788 0.0676 0.045 Uiso 1 1 calc GR
H16E H -0.3060 0.6233 0.1794 0.045 Uiso 1 1 calc GR
H16F H -0.3147 0.4861 0.1202 0.045 Uiso 1 1 calc GR

loop_
_atom_site_aniso_label
_atom_site_aniso_U_11
_atom_site_aniso_U_22
_atom_site_aniso_U_33
_atom_site_aniso_U_23
_atom_site_aniso_U_13
_atom_site_aniso_U_12
O1B 0.0318(8) 0.0167(6) 0.0331(7) 0.0106(5) -0.0023(6) -0.0039(5)
O2B 0.0271(7) 0.0180(6) 0.0251(7) 0.0015(5) 0.0039(5) 0.0043(5)
O3B 0.0288(7) 0.0231(6) 0.0194(6) 0.0035(5) -0.0026(5) -0.0041(5)
O4B 0.0169(6) 0.0170(6) 0.0260(6) 0.0060(5) 0.0045(5) -0.0026(5)
C1B 0.0179(8) 0.0178(8) 0.0163(8) 0.0066(6) 0.0032(6) 0.0011(6)
C2B 0.0205(9) 0.0163(7) 0.0216(8) 0.0091(6) 0.0039(7) -0.0010(6)
C3B 0.0181(8) 0.0159(7) 0.0209(8) 0.0061(6) 0.0046(7) -0.0006(6)
C4B 0.0164(8) 0.0169(7) 0.0166(8) 0.0033(6) 0.0045(6) 0.0025(6)
C5B 0.0172(8) 0.0188(8) 0.0135(7) 0.0036(6) 0.0038(6) 0.0028(6)
C6B 0.0184(8) 0.0168(7) 0.0158(7) 0.0063(6) 0.0052(6) 0.0022(6)
C7B 0.0134(8) 0.0152(7) 0.0146(7) 0.0039(6) 0.0063(6) 0.0020(6)
C8B 0.0144(8) 0.0154(7) 0.0161(7) 0.0049(6) 0.0057(6) 0.0018(6)
C9B 0.0131(8) 0.0160(7) 0.0152(7) 0.0043(6) 0.0053(6) 0.0022(6)
C10B 0.0128(8) 0.0149(7) 0.0166(7) 0.0037(6) 0.0058(6) 0.0002(6)
C11B 0.0174(8) 0.0178(8) 0.0263(9) 0.0071(7) 0.0005(7) 0.0016(6)
C12B 0.0318(11) 0.0181(8) 0.0325(10) -0.0024(8) -0.0028(8) 0.0062(7)
C13B 0.0290(11) 0.0368(11) 0.0322(11) -0.0053(9) 0.0007(9) 0.0078(9)
C14B 0.0188(9) 0.0182(8) 0.0234(9) 0.0064(7) 0.0037(7) 0.0035(6)
C15B 0.0209(10) 0.0214(9) 0.0339(10) 0.0076(8) 0.0022(8) -0.0073(7)
C16B 0.0267(10) 0.0198(8) 0.0420(11) 0.0109(8) 0.0128(9) 0.0004(7)
O1A 0.0241(7) 0.0293(7) 0.0157(6) 0.0081(5) 0.0071(5) 0.0020(5)
O2A 0.0200(6) 0.0286(7) 0.0109(6) 0.0052(5) -0.0015(5) -0.0031(5)
O3A 0.0260(7) 0.0281(7) 0.0216(6) 0.0158(5) 0.0025(5) 0.0007(5)
O4A 0.0178(6) 0.0248(6) 0.0141(5) 0.0104(5) 0.0008(5) 0.0053(5)
C1A 0.0159(8) 0.0147(7) 0.0153(7) 0.0057(6) 0.0042(6) 0.0015(6)
C2A 0.0141(8) 0.0159(7) 0.0158(7) 0.0032(6) 0.0030(6) 0.0001(6)
C3A 0.0129(8) 0.0189(7) 0.0132(7) 0.0050(6) 0.0030(6) 0.0034(6)
C4A 0.0160(8) 0.0186(7) 0.0154(7) 0.0079(6) 0.0033(6) 0.0035(6)
C5A 0.0202(9) 0.0165(7) 0.0197(8) 0.0100(6) 0.0021(6) 0.0022(6)
C6A 0.0162(8) 0.0155(7) 0.0187(8) 0.0065(6) 0.0001(6) 0.0001(6)
C7A 0.0135(8) 0.0150(7) 0.0149(7) 0.0061(6) 0.0037(6) 0.0034(6)
C8A 0.0122(7) 0.0147(7) 0.0143(7) 0.0058(6) 0.0045(6) 0.0031(6)
C9A 0.0107(7) 0.0151(7) 0.0137(7) 0.0052(6) 0.0035(6) 0.0026(6)
C10A 0.0130(8) 0.0158(7) 0.0136(7) 0.0058(6) 0.0039(6) 0.0033(6)
C11A 0.0177(8) 0.0182(7) 0.0138(7) 0.0044(6) 0.0029(6) 0.0021(6)
C12A 0.0294(11) 0.0452(12) 0.0098(8) 0.0029(8) -0.0026(7) -0.0023(9)
C13A 0.0409(14) 0.0556(15) 0.0219(10) 0.0097(10) -0.0050(9) -0.0135(11)
C14A 0.0198(9) 0.0183(7) 0.0159(8) 0.0069(6) 0.0020(6) 0.0039(6)
C15A 0.0239(9) 0.0303(9) 0.0146(8) 0.0116(7) -0.0005(7) 0.0069(7)
C16A 0.0228(10) 0.0392(11) 0.0273(10) 0.0171(8) -0.0034(8) 0.0037(8)

loop_
_atom_type_symbol
_atom_type_description
_atom_type_scat_dispersion_real
_atom_type_scat_dispersion_imag
_atom_type_scat_source
C C 0.0033 0.0016 'International Tables Vol C Tables 4.2.6.8 and 6.1.1.4'
H H 0.0000 0.0000 'International Tables Vol C Tables 4.2.6.8 and 6.1.1.4'
O O 0.0106 0.0060 'International Tables Vol C Tables 4.2.6.8 and 6.1.1.4'

loop_
_geom_angle_atom_site_label_1
_geom_angle_atom_site_label_2
_geom_angle_atom_site_label_3
_geom_angle
_geom_angle_site_symmetry_3
C11B O2B C12B 116.45(16) .
C14B O4B C15B 116.06(14) .
C2B C1B H1B 119.5 .
C8B C1B H1B 119.5 .
C8B C1B C2B 120.97(15) .
C1B C2B H2B 119.4 .
C3B C2B C1B 121.27(16) .
C3B C2B H2B 119.4 .
C2B C3B C10B 120.02(15) .
C2B C3B C11B 115.15(15) .
C10B C3B C11B 124.19(15) .
C5B C4B C10B 119.78(15) .
C5B C4B C14B 116.07(15) .
C10B C4B C14B 123.73(15) .
C4B C5B H5B 119.5 .
C4B C5B C6B 121.08(15) .
C6B C5B H5B 119.5 .
C5B C6B H6B 119.4 .
C7B C6B C5B 121.28(15) .
C7B C6B H6B 119.4 .
C6B C7B C8B 121.18(15) 2_766
C6B C7B C9B 118.76(15) .
C9B C7B C8B 120.06(14) 2_766
C1B C8B C7B 121.26(15) 2_766
C1B C8B C9B 118.75(15) .
C9B C8B C7B 119.97(14) 2_766
C7B C9B C8B 119.96(15) .
C7B C9B C10B 119.81(15) .
C8B C9B C10B 120.22(15) .
C4B C10B C3B 123.62(15) .
C4B C10B C9B 118.55(15) .
C9B C10B C3B 117.83(15) .
O1B C11B O2B 123.82(17) .
O1B C11B C3B 125.26(18) .
O2B C11B C3B 110.72(15) .
O2B C12B H12A 110.4 .
O2B C12B H12B 110.4 .
O2B C12B C13B 106.64(17) .
H12A C12B H12B 108.6 .
C13B C12B H12A 110.4 .
C13B C12B H12B 110.4 .
C12B C13B H13A 109.5 .
C12B C13B H13B 109.5 .
C12B C13B H13C 109.5 .
H13A C13B H13B 109.5 .
H13A C13B H13C 109.5 .
H13B C13B H13C 109.5 .
O3B C14B O4B 124.35(16) .
O3B C14B C4B 124.46(17) .
O4B C14B C4B 111.07(15) .
O4B C15B H15A 110.4 .
O4B C15B H15B 110.4 .
O4B C15B C16B 106.63(16) .
H15A C15B H15B 108.6 .
C16B C15B H15A 110.4 .
C16B C15B H15B 110.4 .
C15B C16B H16A 109.5 .
C15B C16B H16B 109.5 .
C15B C16B H16C 109.5 .
H16A C16B H16B 109.5 .
H16A C16B H16C 109.5 .
H16B C16B H16C 109.5 .
C11A O2A C12A 116.30(15) .
C14A O4A C15A 114.77(13) .
C2A C1A H1A 119.2 .
C8A C1A H1A 119.2 .
C8A C1A C2A 121.53(15) .
C1A C2A H2A 119.4 .
C3A C2A C1A 121.20(15) .
C3A C2A H2A 119.4 .
C2A C3A C10A 120.09(14) .
C2A C3A C11A 116.71(15) .
C10A C3A C11A 122.68(15) .
C5A C4A C10A 119.70(15) .
C5A C4A C14A 114.07(15) .
C10A C4A C14A 125.97(15) .
C4A C5A H5A 119.2 .
C4A C5A C6A 121.58(15) .
C6A C5A H5A 119.2 .
C5A C6A H6A 119.4 .
C7A C6A C5A 121.27(15) .
C7A C6A H6A 119.4 .
C6A C7A C8A 121.15(15) 2_666
C6A C7A C9A 118.66(14) .
C9A C7A C8A 120.17(14) 2_666
C1A C8A C7A 121.04(14) 2_666
C1A C8A C9A 118.53(14) .
C9A C8A C7A 120.43(14) 2_666
C7A C9A C8A 119.41(14) .
C7A C9A C10A 120.41(14) .
C8A C9A C10A 120.18(14) .
C3A C10A C4A 123.70(14) .
C3A C10A C9A 118.15(14) .
C4A C10A C9A 118.14(15) .
O1A C11A O2A 124.15(15) .
O1A C11A C3A 124.77(16) .
O2A C11A C3A 110.98(15) .
O2A C12A H12C 110.1 .
O2A C12A H12D 110.1 .
O2A C12A C13A 107.98(17) .
H12C C12A H12D 108.4 .
C13A C12A H12C 110.1 .
C13A C12A H12D 110.1 .
C12A C13A H13D 109.5 .
C12A C13A H13E 109.5 .
C12A C13A H13F 109.5 .
H13D C13A H13E 109.5 .
H13D C13A H13F 109.5 .
H13E C13A H13F 109.5 .
O3A C14A O4A 123.72(15) .
O3A C14A C4A 123.75(16) .
O4A C14A C4A 112.21(14) .
O4A C15A H15C 110.0 .
O4A C15A H15D 110.0 .
O4A C15A C16A 108.51(15) .
H15C C15A H15D 108.4 .
C16A C15A H15C 110.0 .
C16A C15A H15D 110.0 .
C15A C16A H16D 109.5 .
C15A C16A H16E 109.5 .
C15A C16A H16F 109.5 .
H16D C16A H16E 109.5 .
H16D C16A H16F 109.5 .
H16E C16A H16F 109.5 .

loop_
_geom_bond_atom_site_label_1
_geom_bond_atom_site_label_2
_geom_bond_distance
_geom_bond_site_symmetry_2
O1B C11B 1.203(2) .
O2B C11B 1.352(2) .
O2B C12B 1.456(2) .
O3B C14B 1.209(2) .
O4B C14B 1.358(2) .
O4B C15B 1.452(2) .
C1B H1B 0.9500 .
C1B C2B 1.400(2) .
C1B C8B 1.386(2) .
C2B H2B 0.9500 .
C2B C3B 1.371(2) .
C3B C10B 1.434(2) .
C3B C11B 1.500(2) .
C4B C5B 1.377(2) .
C4B C10B 1.425(2) .
C4B C14B 1.498(2) .
C5B H5B 0.9500 .
C5B C6B 1.396(2) .
C6B H6B 0.9500 .
C6B C7B 1.387(2) .
C7B C8B 1.474(2) 2_766
C7B C9B 1.427(2) .
C8B C7B 1.474(2) 2_766
C8B C9B 1.429(2) .
C9B C10B 1.432(2) .
C12B H12A 0.9900 .
C12B H12B 0.9900 .
C12B C13B 1.507(3) .
C13B H13A 0.9800 .
C13B H13B 0.9800 .
C13B H13C 0.9800 .
C15B H15A 0.9900 .
C15B H15B 0.9900 .
C15B C16B 1.510(3) .
C16B H16A 0.9800 .
C16B H16B 0.9800 .
C16B H16C 0.9800 .
O1A C11A 1.210(2) .
O2A C11A 1.340(2) .
O2A C12A 1.456(2) .
O3A C14A 1.212(2) .
O4A C14A 1.347(2) .
O4A C15A 1.4598(19) .
C1A H1A 0.9500 .
C1A C2A 1.393(2) .
C1A C8A 1.385(2) .
C2A H2A 0.9500 .
C2A C3A 1.375(2) .
C3A C10A 1.428(2) .
C3A C11A 1.491(2) .
C4A C5A 1.380(2) .
C4A C10A 1.429(2) .
C4A C14A 1.494(2) .
C5A H5A 0.9500 .
C5A C6A 1.393(2) .
C6A H6A 0.9500 .
C6A C7A 1.384(2) .
C7A C8A 1.475(2) 2_666
C7A C9A 1.430(2) .
C8A C7A 1.475(2) 2_666
C8A C9A 1.430(2) .
C9A C10A 1.436(2) .
C12A H12C 0.9900 .
C12A H12D 0.9900 .
C12A C13A 1.487(3) .
C13A H13D 0.9800 .
C13A H13E 0.9800 .
C13A H13F 0.9800 .
C15A H15C 0.9900 .
C15A H15D 0.9900 .
C15A C16A 1.505(3) .
C16A H16D 0.9800 .
C16A H16E 0.9800 .
C16A H16F 0.9800 .

loop_
_geom_hbond_atom_site_label_D
_geom_hbond_atom_site_label_H
_geom_hbond_atom_site_label_A
_geom_hbond_distance_DH
_geom_hbond_distance_HA
_geom_hbond_distance_DA
_geom_hbond_angle_DHA
_geom_hbond_site_symmetry_A
C1B H1B O4A 0.95 2.92 3.582(2) 128.2 2_666
C2B H2B O1B 0.95 2.66 3.412(2) 136.0 2_756
C6B H6B O4A 0.95 2.88 3.505(2) 124.2 1_655
C12B H12A O4B 0.99 3.32 3.656(3) 102.0 .
C15B H15A O2B 0.99 3.35 3.681(3) 101.7 .
C15B H15A O3A 0.99 2.68 3.508(3) 141.4 1_545
C16B H16B O2B 0.98 3.09 3.634(3) 116.3 1_455
C5A H5A O1B 0.95 2.64 3.369(3) 134.1 1_565
C6A H6A O1B 0.95 3.05 3.569(2) 115.8 1_565
C12A H12D O3A 0.99 2.59 3.304(2) 128.8 2_565
C13A H13D O3B 0.98 3.00 3.635(3) 123.2 1_455
C13A H13E O3B 0.98 3.03 3.614(3) 119.8 2
C13A H13E O3A 0.98 3.02 3.539(3) 114.3 2_565
C15A H15C O1A 0.99 3.06 3.501(2) 108.6 .
C15A H15C O1A 0.99 2.89 3.439(2) 116.2 2_565

loop_
_geom_torsion_atom_site_label_1
_geom_torsion_atom_site_label_2
_geom_torsion_atom_site_label_3
_geom_torsion_atom_site_label_4
_geom_torsion
_geom_torsion_site_symmetry_1
_geom_torsion_site_symmetry_4
C1B C2B C3B C10B -4.1(3) . .
C1B C2B C3B C11B 167.10(17) . .
C1B C8B C9B C7B -178.84(16) . .
C1B C8B C9B C10B 0.0(2) . .
C2B C1B C8B C7B -171.74(16) . 2_766
C2B C1B C8B C9B 6.5(3) . .
C2B C3B C10B C4B -170.50(17) . .
C2B C3B C10B C9B 10.3(3) . .
C2B C3B C11B O1B 37.8(3) . .
C2B C3B C11B O2B -137.23(17) . .
C4B C5B C6B C7B -3.0(3) . .
C5B C4B C10B C3B -169.60(17) . .
C5B C4B C10B C9B 9.6(2) . .
C5B C4B C14B O3B 33.6(3) . .
C5B C4B C14B O4B -142.65(16) . .
C5B C6B C7B C8B -175.77(16) . 2_766
C5B C6B C7B C9B 3.9(2) . .
C6B C7B C9B C8B -179.16(15) . .
C6B C7B C9B C10B 2.0(2) . .
C7B C8B C9B C7B -0.5(3) 2_766 .
C7B C8B C9B C10B 178.31(15) 2_766 .
C7B C9B C10B C3B 170.61(15) . .
C7B C9B C10B C4B -8.7(2) . .
C8B C1B C2B C3B -4.6(3) . .
C8B C7B C9B C8B 0.5(3) 2_766 .
C8B C7B C9B C10B -178.31(15) 2_766 .
C8B C9B C10B C3B -8.2(2) . .
C8B C9B C10B C4B 172.51(15) . .
C10B C3B C11B O1B -151.40(19) . .
C10B C3B C11B O2B 33.5(2) . .
C10B C4B C5B C6B -3.9(3) . .
C10B C4B C14B O3B -153.94(18) . .
C10B C4B C14B O4B 29.9(2) . .
C11B O2B C12B C13B 179.20(16) . .
C11B C3B C10B C4B 19.2(3) . .
C11B C3B C10B C9B -160.06(17) . .
C12B O2B C11B O1B 4.1(3) . .
C12B O2B C11B C3B 179.26(15) . .
C14B O4B C15B C16B -170.85(15) . .
C14B C4B C5B C6B 168.91(16) . .
C14B C4B C10B C3B 18.1(3) . .
C14B C4B C10B C9B -162.63(16) . .
C15B O4B C14B O3B 1.4(3) . .
C15B O4B C14B C4B 177.62(15) . .
C1A C2A C3A C10A -4.0(3) . .
C1A C2A C3A C11A 167.84(15) . .
C1A C8A C9A C7A 178.57(15) . .
C1A C8A C9A C10A -1.8(2) . .
C2A C1A C8A C7A -176.87(15) . 2_666
C2A C1A C8A C9A 4.1(2) . .
C2A C3A C10A C4A -174.78(16) . .
C2A C3A C10A C9A 6.1(2) . .
C2A C3A C11A O1A -131.70(19) . .
C2A C3A C11A O2A 44.7(2) . .
C4A C5A C6A C7A 1.4(3) . .
C5A C4A C10A C3A -173.47(16) . .
C5A C4A C10A C9A 5.6(2) . .
C5A C4A C14A O3A 42.9(2) . .
C5A C4A C14A O4A -130.79(16) . .
C5A C6A C7A C8A 179.91(16) . 2_666
C5A C6A C7A C9A 1.5(3) . .
C6A C7A C9A C8A 178.83(15) . .
C6A C7A C9A C10A -0.8(2) . .
C7A C8A C9A C7A -0.4(3) 2_666 .
C7A C8A C9A C10A 179.19(14) 2_666 .
C7A C9A C10A C3A 176.42(15) . .
C7A C9A C10A C4A -2.7(2) . .
C8A C1A C2A C3A -1.3(3) . .
C8A C7A C9A C8A 0.4(3) 2_666 .
C8A C7A C9A C10A -179.19(14) 2_666 .
C8A C9A C10A C3A -3.2(2) . .
C8A C9A C10A C4A 177.64(15) . .
C10A C3A C11A O1A 39.9(3) . .
C10A C3A C11A O2A -143.68(16) . .
C10A C4A C5A C6A -5.1(3) . .
C10A C4A C14A O3A -142.99(18) . .
C10A C4A C14A O4A 43.3(2) . .
C11A O2A C12A C13A -174.39(18) . .
C11A C3A C10A C4A 13.9(3) . .
C11A C3A C10A C9A -165.25(15) . .
C12A O2A C11A O1A 2.7(3) . .
C12A O2A C11A C3A -173.67(15) . .
C14A O4A C15A C16A -172.09(15) . .
C14A C4A C5A C6A 169.43(16) . .
C14A C4A C10A C3A 12.7(3) . .
C14A C4A C10A C9A -168.19(15) . .
C15A O4A C14A O3A 5.7(2) . .
C15A O4A C14A C4A 179.42(14) . .
